data_2207331
loop_
_publ_author_name
'Li-Li Bao'
'Zhi-Jin Fan'
'Hai-Bin Song'
'Nie Kaisheng'

_publ_section_title <i>N</i>-Phenyl-<i>N</i>'-(1,3-thiazol-2-yl)-1,2,3-benzothiadiazole-7-carboxamidine
_journal_coeditor_code RZ6126
_journal_issue 11
_journal_name_full 'Acta Crystallographica Section E'
_journal_page_first o3817
_journal_page_last o3818
_journal_paper_doi 10.1107/S1600536805033210
_journal_volume 61
_journal_year 2005
_chemical_formula_iupac 'C16 H11 N5 S2'
_chemical_formula_moiety 'C16 H11 N5 S2'
_chemical_formula_sum 'C16 H11 N5 S2'
_chemical_formula_weight 337.42
_chemical_name_systematic
;
N-Phenyl-N'-(1,3-thiazol-2-yl)-1,2,3-benzothiadiazole-7-carboxamidine
;
_space_group_IT_number 2
_symmetry_cell_setting triclinic
_symmetry_space_group_name_Hall '-P 1'
_symmetry_space_group_name_H-M 'P -1'
_atom_sites_solution_hydrogens geom
_atom_sites_solution_primary direct
_atom_sites_solution_secondary difmap
_cell_angle_alpha 81.713(3)
_cell_angle_beta 74.134(3)
_cell_angle_gamma 84.719(3)
_cell_formula_units_Z 2
_cell_length_a 8.6537(18)
_cell_length_b 8.8624(18)
_cell_length_c 10.474(2)
_cell_measurement_reflns_used 1970
_cell_measurement_temperature 294(2)
_cell_measurement_theta_max 26.32
_cell_measurement_theta_min 2.33
_cell_volume 763.4(3)
_computing_cell_refinement 'SAINT (Bruker, 1999)'
_computing_data_collection 'SMART (Bruker, 1998)'
_computing_data_reduction SAINT
_computing_molecular_graphics 'SHELXTL (Bruker, 1999)'
_computing_publication_material SHELXTL
_computing_structure_refinement 'SHELXL97 (Sheldrick, 1997)'
_computing_structure_solution 'SHELXS97 (Sheldrick, 1997)'
_diffrn_ambient_temperature 294(2)
_diffrn_measured_fraction_theta_full 0.993
_diffrn_measured_fraction_theta_max 0.993
_diffrn_measurement_device_type 'Bruker SMART CCD area-detector'
_diffrn_measurement_method '\f and \w'
_diffrn_radiation_monochromator graphite
_diffrn_radiation_source 'fine-focus sealed tube'
_diffrn_radiation_type MoK\a
_diffrn_radiation_wavelength 0.71073
_diffrn_reflns_av_R_equivalents 0.0175
_diffrn_reflns_av_sigmaI/netI 0.0298
_diffrn_reflns_limit_h_max 7
_diffrn_reflns_limit_h_min -10
_diffrn_reflns_limit_k_max 10
_diffrn_reflns_limit_k_min -10
_diffrn_reflns_limit_l_max 12
_diffrn_reflns_limit_l_min -11
_diffrn_reflns_number 3909
_diffrn_reflns_theta_full 25.01
_diffrn_reflns_theta_max 25.01
_diffrn_reflns_theta_min 2.04
_exptl_absorpt_coefficient_mu 0.354
_exptl_absorpt_correction_T_max 0.965
_exptl_absorpt_correction_T_min 0.910
_exptl_absorpt_correction_type multi-scan
_exptl_absorpt_process_details '(SADABS; Sheldrick, 1996)'
_exptl_crystal_colour colourless
_exptl_crystal_density_diffrn 1.468
_exptl_crystal_density_method 'not measured'
_exptl_crystal_description prism
_exptl_crystal_F_000 348
_exptl_crystal_size_max 0.22
_exptl_crystal_size_mid 0.18
_exptl_crystal_size_min 0.10
_refine_diff_density_max 0.151
_refine_diff_density_min -0.256
_refine_ls_extinction_method none
_refine_ls_goodness_of_fit_ref 1.023
_refine_ls_hydrogen_treatment mixed
_refine_ls_matrix_type full
_refine_ls_number_parameters 212
_refine_ls_number_reflns 2678
_refine_ls_number_restraints 1
_refine_ls_restrained_S_all 1.023
_refine_ls_R_factor_all 0.0500
_refine_ls_R_factor_gt 0.0358
_refine_ls_shift/su_max 0.001
_refine_ls_shift/su_mean 0.000
_refine_ls_structure_factor_coef Fsqd
_refine_ls_weighting_details 'calc w = 1/[\s^2^(Fo^2^)+(0.0553P)^2^+0.161P] where P = (Fo^2^+2Fc^2^)/3'
_refine_ls_weighting_scheme calc
_refine_ls_wR_factor_gt 0.0918
_refine_ls_wR_factor_ref 0.1033
_reflns_number_gt 2075
_reflns_number_total 2678
_reflns_threshold_expression I>2\s(I)
_cod_data_source_file rz6126.cif
_cod_data_source_block I
_cod_database_code 2207331
_cod_database_fobs_code 2207331

loop_
_symmetry_equiv_pos_as_xyz
'x, y, z'
'-x, -y, -z'

loop_
_atom_site_label
_atom_site_fract_x
_atom_site_fract_y
_atom_site_fract_z
_atom_site_U_iso_or_equiv
_atom_site_adp_type
_atom_site_calc_flag
_atom_site_refinement_flags
_atom_site_occupancy
_atom_site_type_symbol
S1 1.28769(7) 0.02823(7) 0.92638(6) 0.0578(2) Uani d . 1 S
S2 1.06935(8) 0.13646(8) 1.29737(6) 0.0646(2) Uani d . 1 S
N1 1.4292(3) -0.0634(2) 0.8110(2) 0.0723(6) Uani d . 1 N
N2 1.4323(2) -0.0102(2) 0.6904(2) 0.0662(6) Uani d . 1 N
N3 0.8565(2) 0.37080(19) 0.96528(16) 0.0446(4) Uani d D 1 N
N4 1.06105(19) 0.23058(19) 1.04688(15) 0.0432(4) Uani d . 1 N
N5 0.8408(2) 0.3040(2) 1.22950(16) 0.0536(5) Uani d . 1 N
C1 1.2237(2) 0.1461(2) 0.8052(2) 0.0430(5) Uani d . 1 C
C2 1.3189(2) 0.1104(2) 0.6811(2) 0.0503(5) Uani d . 1 C
C3 1.3020(3) 0.1951(3) 0.5622(2) 0.0601(6) Uani d . 1 C
H3 1.3643 0.1703 0.4797 0.072 Uiso calc R 1 H
C4 1.1907(3) 0.3159(3) 0.5710(2) 0.0572(6) Uani d . 1 C
H4 1.1806 0.3766 0.4932 0.069 Uiso calc R 1 H
C5 1.0915(2) 0.3503(2) 0.69469(19) 0.0476(5) Uani d . 1 C
H5 1.0166 0.4328 0.6967 0.057 Uiso calc R 1 H
C6 1.1019(2) 0.2650(2) 0.81382(18) 0.0398(4) Uani d . 1 C
C7 0.9988(2) 0.2902(2) 0.94872(19) 0.0393(4) Uani d . 1 C
C8 0.7522(2) 0.3946(2) 0.87850(18) 0.0385(4) Uani d . 1 C
C9 0.7296(2) 0.2791(2) 0.8107(2) 0.0442(5) Uani d . 1 C
H9 0.7859 0.1851 0.8181 0.053 Uiso calc R 1 H
C10 0.6231(3) 0.3040(3) 0.7317(2) 0.0524(5) Uani d . 1 C
H10 0.6095 0.2273 0.6845 0.063 Uiso calc R 1 H
C11 0.5375(3) 0.4412(3) 0.7227(2) 0.0596(6) Uani d . 1 C
H11 0.4646 0.4567 0.6706 0.072 Uiso calc R 1 H
C12 0.5588(3) 0.5564(3) 0.7907(2) 0.0563(6) Uani d . 1 C
H12 0.5005 0.6494 0.7842 0.068 Uiso calc R 1 H
C13 0.6670(2) 0.5338(2) 0.8686(2) 0.0469(5) Uani d . 1 C
H13 0.6823 0.6117 0.9139 0.056 Uiso calc R 1 H
C14 0.9793(2) 0.2351(2) 1.17816(19) 0.0423(5) Uani d . 1 C
C15 0.9079(3) 0.1904(3) 1.4204(2) 0.0583(6) Uani d . 1 C
H15 0.8963 0.1640 1.5116 0.070 Uiso calc R 1 H
C16 0.8007(3) 0.2761(3) 1.3668(2) 0.0591(6) Uani d . 1 C
H16 0.7044 0.3147 1.4194 0.071 Uiso calc R 1 H
H3A 0.809(2) 0.384(3) 1.0500(12) 0.060(7) Uiso d D 1 H

loop_
_atom_site_aniso_label
_atom_site_aniso_U_11
_atom_site_aniso_U_22
_atom_site_aniso_U_33
_atom_site_aniso_U_12
_atom_site_aniso_U_13
_atom_site_aniso_U_23
S1 0.0605(4) 0.0499(3) 0.0576(4) 0.0084(3) -0.0121(3) -0.0033(3)
S2 0.0693(4) 0.0795(4) 0.0428(3) 0.0183(3) -0.0213(3) -0.0017(3)
N1 0.0710(14) 0.0536(12) 0.0839(16) 0.0126(10) -0.0080(12) -0.0157(11)
N2 0.0610(13) 0.0581(12) 0.0759(15) 0.0043(10) -0.0058(11) -0.0255(11)
N3 0.0456(10) 0.0554(11) 0.0346(9) 0.0070(8) -0.0137(8) -0.0116(8)
N4 0.0436(9) 0.0506(10) 0.0369(9) 0.0031(7) -0.0132(7) -0.0085(7)
N5 0.0522(11) 0.0712(12) 0.0365(9) 0.0093(9) -0.0125(8) -0.0103(8)
C1 0.0412(11) 0.0452(11) 0.0444(11) -0.0073(9) -0.0106(9) -0.0099(9)
C2 0.0434(12) 0.0556(13) 0.0527(13) -0.0066(10) -0.0049(10) -0.0219(10)
C3 0.0527(14) 0.0852(17) 0.0425(12) -0.0126(12) -0.0019(10) -0.0232(12)
C4 0.0497(13) 0.0847(17) 0.0373(11) -0.0123(12) -0.0103(10) -0.0043(11)
C5 0.0411(11) 0.0604(13) 0.0428(11) -0.0044(9) -0.0140(9) -0.0048(10)
C6 0.0368(10) 0.0467(11) 0.0377(10) -0.0071(8) -0.0096(8) -0.0086(8)
C7 0.0400(11) 0.0409(10) 0.0391(10) -0.0031(8) -0.0128(8) -0.0071(8)
C8 0.0336(10) 0.0481(11) 0.0325(10) -0.0010(8) -0.0080(8) -0.0028(8)
C9 0.0432(11) 0.0419(11) 0.0475(11) -0.0017(9) -0.0135(9) -0.0026(9)
C10 0.0466(12) 0.0630(14) 0.0513(12) -0.0109(10) -0.0164(10) -0.0072(10)
C11 0.0453(13) 0.0793(17) 0.0564(14) -0.0007(12) -0.0238(11) 0.0029(12)
C12 0.0455(12) 0.0574(14) 0.0605(14) 0.0122(10) -0.0143(11) 0.0010(11)
C13 0.0442(12) 0.0461(12) 0.0466(12) 0.0016(9) -0.0066(9) -0.0060(9)
C14 0.0473(12) 0.0447(11) 0.0377(10) -0.0015(9) -0.0157(9) -0.0063(8)
C15 0.0752(16) 0.0649(14) 0.0335(11) -0.0008(12) -0.0146(11) -0.0032(10)
C16 0.0626(15) 0.0732(16) 0.0385(12) 0.0063(12) -0.0093(10) -0.0112(11)

loop_
_atom_type_symbol
_atom_type_description
_atom_type_scat_dispersion_real
_atom_type_scat_dispersion_imag
_atom_type_scat_source
C C 0.0033 0.0016 'International Tables Vol C Tables 4.2.6.8 and 6.1.1.4'
H H 0.0000 0.0000 'International Tables Vol C Tables 4.2.6.8 and 6.1.1.4'
N N 0.0061 0.0033 'International Tables Vol C Tables 4.2.6.8 and 6.1.1.4'

loop_
_geom_angle_atom_site_label_1
_geom_angle_atom_site_label_2
_geom_angle_atom_site_label_3
_geom_angle
_geom_angle_publ_flag
C1 S1 N1 92.16(11) y
C15 S2 C14 89.44(10) ?
N2 N1 S1 113.28(16) ?
N1 N2 C2 113.1(2) ?
C7 N3 C8 128.41(16) y
C7 N3 H3A 113.5(15) ?
C8 N3 H3A 115.0(14) ?
C7 N4 C14 122.06(17) y
C14 N5 C16 110.57(18) ?
C2 C1 C6 120.89(19) ?
C2 C1 S1 107.88(16) ?
C6 C1 S1 131.21(16) ?
N2 C2 C3 125.2(2) ?
N2 C2 C1 113.6(2) ?
C3 C2 C1 121.2(2) ?
C4 C3 C2 117.8(2) ?
C4 C3 H3 121.1 ?
C2 C3 H3 121.1 ?
C3 C4 C5 121.5(2) ?
C3 C4 H4 119.3 ?
C5 C4 H4 119.3 ?
C6 C5 C4 121.9(2) ?
C6 C5 H5 119.1 ?
C4 C5 H5 119.1 ?
C5 C6 C1 116.54(18) ?
C5 C6 C7 125.54(18) ?
C1 C6 C7 117.91(17) ?
N4 C7 N3 124.30(17) ?
N4 C7 C6 113.93(16) ?
N3 C7 C6 121.75(17) ?
C9 C8 C13 120.13(18) ?
C9 C8 N3 121.20(17) ?
C13 C8 N3 118.60(17) ?
C10 C9 C8 119.70(19) ?
C10 C9 H9 120.1 ?
C8 C9 H9 120.1 ?
C11 C10 C9 120.3(2) ?
C11 C10 H10 119.8 ?
C9 C10 H10 119.8 ?
C10 C11 C12 120.2(2) ?
C10 C11 H11 119.9 ?
C12 C11 H11 119.9 ?
C11 C12 C13 120.1(2) ?
C11 C12 H12 119.9 ?
C13 C12 H12 119.9 ?
C8 C13 C12 119.5(2) ?
C8 C13 H13 120.2 ?
C12 C13 H13 120.2 ?
N5 C14 N4 129.51(18) ?
N5 C14 S2 113.59(15) ?
N4 C14 S2 116.90(14) ?
C16 C15 S2 110.20(17) ?
C16 C15 H15 124.9 ?
S2 C15 H15 124.9 ?
C15 C16 N5 116.2(2) ?
C15 C16 H16 121.9 ?
N5 C16 H16 121.9 ?

loop_
_geom_bond_atom_site_label_1
_geom_bond_atom_site_label_2
_geom_bond_distance
_geom_bond_publ_flag
S1 C1 1.704(2) ?
S1 N1 1.706(2) ?
S2 C15 1.706(2) ?
S2 C14 1.738(2) ?
N1 N2 1.277(3) ?
N2 C2 1.394(3) ?
N3 C7 1.346(2) y
N3 C8 1.430(2) ?
N3 H3A 0.890(10) ?
N4 C7 1.312(2) ?
N4 C14 1.368(2) y
N5 C14 1.307(3) ?
N5 C16 1.375(3) ?
C1 C2 1.398(3) ?
C1 C6 1.415(3) ?
C2 C3 1.395(3) ?
C3 C4 1.369(3) ?
C3 H3 0.9300 ?
C4 C5 1.401(3) ?
C4 H4 0.9300 ?
C5 C6 1.383(3) ?
C5 H5 0.9300 ?
C6 C7 1.486(3) y
C8 C9 1.383(3) ?
C8 C13 1.384(3) ?
C9 C10 1.381(3) ?
C9 H9 0.9300 ?
C10 C11 1.370(3) ?
C10 H10 0.9300 ?
C11 C12 1.378(3) ?
C11 H11 0.9300 ?
C12 C13 1.385(3) ?
C12 H12 0.9300 ?
C13 H13 0.9300 ?
C15 C16 1.337(3) y
C15 H15 0.9300 ?
C16 H16 0.9300 ?

loop_
_geom_hbond_atom_site_label_D
_geom_hbond_atom_site_label_H
_geom_hbond_atom_site_label_A
_geom_hbond_distance_DH
_geom_hbond_distance_HA
_geom_hbond_distance_DA
_geom_hbond_angle_DHA
_geom_hbond_publ_flag
N3 H3A N5 0.890(10) 1.994(14) 2.714(2) 137.0(11) y

loop_
_geom_torsion_atom_site_label_1
_geom_torsion_atom_site_label_2
_geom_torsion_atom_site_label_3
_geom_torsion_atom_site_label_4
_geom_torsion
_geom_torsion_publ_flag
C1 S1 N1 N2 1.0(2) ?
S1 N1 N2 C2 -0.1(3) ?
N1 S1 C1 C2 -1.51(16) ?
N1 S1 C1 C6 -180.0(2) ?
N1 N2 C2 C3 176.2(2) y
N1 N2 C2 C1 -1.1(3) ?
C6 C1 C2 N2 -179.60(18) ?
S1 C1 C2 N2 1.7(2) ?
C6 C1 C2 C3 3.0(3) ?
S1 C1 C2 C3 -175.69(17) ?
N2 C2 C3 C4 -176.2(2) ?
C1 C2 C3 C4 1.0(3) ?
C2 C3 C4 C5 -2.7(3) ?
C3 C4 C5 C6 0.6(3) ?
C4 C5 C6 C1 3.3(3) ?
C4 C5 C6 C7 -178.09(19) ?
C2 C1 C6 C5 -5.0(3) ?
S1 C1 C6 C5 173.33(16) y
C2 C1 C6 C7 176.29(17) y
S1 C1 C6 C7 -5.4(3) ?
C14 N4 C7 N3 5.3(3) ?
C14 N4 C7 C6 -176.28(17) ?
C8 N3 C7 N4 -155.94(19) ?
C8 N3 C7 C6 25.8(3) ?
C5 C6 C7 N4 -159.39(19) ?
C1 C6 C7 N4 19.2(2) ?
C5 C6 C7 N3 19.1(3) ?
C1 C6 C7 N3 -162.31(18) ?
C7 N3 C8 C9 38.3(3) ?
C7 N3 C8 C13 -144.9(2) ?
C13 C8 C9 C10 0.7(3) ?
N3 C8 C9 C10 177.46(18) ?
C8 C9 C10 C11 -1.4(3) ?
C9 C10 C11 C12 1.1(4) ?
C10 C11 C12 C13 -0.1(4) ?
C9 C8 C13 C12 0.2(3) ?
N3 C8 C13 C12 -176.57(18) ?
C11 C12 C13 C8 -0.6(3) ?
C16 N5 C14 N4 178.6(2) ?
C16 N5 C14 S2 -1.6(2) ?
C7 N4 C14 N5 -5.9(3) ?
C7 N4 C14 S2 174.34(15) ?
C15 S2 C14 N5 1.06(18) ?
C15 S2 C14 N4 -179.16(17) ?
C14 S2 C15 C16 -0.16(19) ?
S2 C15 C16 N5 -0.7(3) ?
C14 N5 C16 C15 1.5(3) ?

loop_
_cod_related_entry_id
_cod_related_entry_database
_cod_related_entry_code
1 ChemSpider 21127005
